data_2242021
loop_
_publ_author_name
'Grassl, Tobias'
'Korber, Nikolaus'

_publ_section_title
;
 Crystal structure of rubidium methyldiazotate
;
_journal_coeditor_code PK2593
_journal_issue 2
_journal_name_full 'Acta Crystallographica Section E'
_journal_page_first 159
_journal_page_last 161
_journal_paper_doi 10.1107/S2056989016020429
_journal_volume 73
_journal_year 2017
_chemical_formula_iupac 'Rb +, C H3 N2 O -'
_chemical_formula_moiety 'Rb +, C H3 N2 O -'
_chemical_formula_sum 'C H3 N2 O Rb'
_chemical_formula_weight 144.52
_chemical_name_common 'Rubidium methyldiazotate'
_chemical_name_systematic 'Rubidium methyldiazotate'
_space_group_crystal_system monoclinic
_space_group_IT_number 14
_space_group_name_Hall '-P 2yn'
_space_group_name_H-M_alt 'P 1 21/n 1'
_symmetry_space_group_name_Hall '-P 2yn'
_symmetry_space_group_name_H-M 'P 1 21/n 1'
_atom_sites_solution_hydrogens difmap
_audit_creation_method
;
Olex2 1.2
(compiled 2015.09.30 svn.r3233 for OlexSys, GUI svn.r5103)
;
_cell_angle_alpha 90
_cell_angle_beta 114.219(2)
_cell_angle_gamma 90
_cell_formula_units_Z 4
_cell_length_a 6.86580(10)
_cell_length_b 8.76140(10)
_cell_length_c 7.24470(10)
_cell_measurement_reflns_used 8481
_cell_measurement_temperature 123(2)
_cell_measurement_theta_max 32.0517
_cell_measurement_theta_min 3.0770
_cell_volume 397.441(11)
_computing_cell_refinement
;
CrysAlis PRO (Agilent, 2012)
;
_computing_data_collection
;
CrysAlis PRO (Agilent, 2012)
;
_computing_data_reduction
;
CrysAlis PRO (Agilent, 2012)
;
_computing_molecular_graphics
;
DIAMOND (Brandenburg & Putz, 2012)
;
_computing_publication_material
;
<i>OLEX2</i> (Dolomanov <i>et al.</i>,  2009)
;
_computing_structure_refinement
;
SHELXL2014 (Sheldrick, 2015)
;
_computing_structure_solution
;
<i>olex2.solve</i> (Bourhis <i>et al.</i>,  2015)
;
_diffrn_ambient_temperature 123.15
_diffrn_detector_area_resol_mean 15.9702
_diffrn_measured_fraction_theta_full 1.000
_diffrn_measured_fraction_theta_max 1.000
_diffrn_measurement_device_type 'Agilent SuperNova Dual Source diffractometer with an Eos detector'
_diffrn_measurement_method 'phi and omega scans'
_diffrn_radiation_monochromator mirror
_diffrn_radiation_type MoK\a
_diffrn_radiation_wavelength 0.71073
_diffrn_reflns_av_R_equivalents 0.0513
_diffrn_reflns_limit_h_max 9
_diffrn_reflns_limit_h_min -9
_diffrn_reflns_limit_k_max 12
_diffrn_reflns_limit_k_min -12
_diffrn_reflns_limit_l_max 10
_diffrn_reflns_limit_l_min -10
_diffrn_reflns_number 13443
_diffrn_reflns_theta_full 25.242
_diffrn_reflns_theta_max 30.506
_diffrn_reflns_theta_min 3.444
_exptl_absorpt_coefficient_mu 12.264
_exptl_absorpt_correction_T_max 0.267
_exptl_absorpt_correction_T_min 0.267
_exptl_absorpt_correction_type analytical
_exptl_absorpt_process_details
;
[CrysAlis PRO (Agilent, 2012) based on expressions derived by
Clark & Reid (1995)]
;
_exptl_crystal_colour colourless
_exptl_crystal_density_diffrn 2.415
_exptl_crystal_description Block
_exptl_crystal_F_000 272
_exptl_crystal_size_max 0.2864
_exptl_crystal_size_mid 0.1741
_exptl_crystal_size_min 0.1507
_refine_diff_density_max 0.562
_refine_diff_density_min -0.863
_refine_ls_extinction_method none
_refine_ls_goodness_of_fit_ref 1.039
_refine_ls_hydrogen_treatment refall
_refine_ls_matrix_type full
_refine_ls_number_parameters 58
_refine_ls_number_reflns 1210
_refine_ls_number_restraints 0
_refine_ls_restrained_S_all 1.039
_refine_ls_R_factor_all 0.0206
_refine_ls_R_factor_gt 0.0173
_refine_ls_shift/su_max 0.001
_refine_ls_shift/su_mean 0.000
_refine_ls_structure_factor_coef Fsqd
_refine_ls_weighting_details 'w=1/[\s^2^(Fo^2^)+(0.0256P)^2^] where P=(Fo^2^+2Fc^2^)/3'
_refine_ls_weighting_scheme calc
_refine_ls_wR_factor_gt 0.0412
_refine_ls_wR_factor_ref 0.0416
_reflns_number_gt 1068
_reflns_number_total 1210
_reflns_threshold_expression 'I > 2\s(I)'
_cod_data_source_file pk2593sup1.cif
_cod_data_source_block I
_cod_database_code 2242021
_shelx_space_group_comment
;
The symmetry employed for this shelxl refinement is uniquely defined
by the following loop, which should always be used as a source of
symmetry information in preference to the above space-group names.
They are only intended as comments.
;

loop_
_space_group_symop_operation_xyz
'x, y, z'
'-x+1/2, y+1/2, -z+1/2'
'-x, -y, -z'
'x-1/2, -y-1/2, z-1/2'

loop_
_atom_site_type_symbol
_atom_site_label
_atom_site_fract_x
_atom_site_fract_y
_atom_site_fract_z
_atom_site_U_iso_or_equiv
_atom_site_adp_type
_atom_site_calc_flag
_atom_site_occupancy
Rb Rb1 0.24027(2) 0.64932(2) 0.44893(2) 0.01283(6) Uani d 1
O O1 0.6929(2) 0.68315(14) 0.5959(2) 0.0159(2) Uani d 1
N N1 0.7933(2) 0.67488(17) 0.4770(2) 0.0163(3) Uani d 1
N N2 0.8203(2) 0.79640(17) 0.3938(2) 0.0159(3) Uani d 1
C C1 0.7331(3) 0.9368(2) 0.4396(3) 0.0194(3) Uani d 1
H H2 0.583(3) 0.928(2) 0.408(4) 0.027(6) Uiso d 1
H H3 0.753(3) 1.018(2) 0.352(3) 0.016(5) Uiso d 1
H H1 0.812(4) 0.967(3) 0.587(5) 0.049(9) Uiso d 1

loop_
_atom_site_aniso_label
_atom_site_aniso_U_11
_atom_site_aniso_U_22
_atom_site_aniso_U_33
_atom_site_aniso_U_12
_atom_site_aniso_U_13
_atom_site_aniso_U_23
Rb1 0.01432(9) 0.01265(9) 0.01354(9) 0.00103(6) 0.00777(6) 0.00118(6)
O1 0.0194(6) 0.0169(6) 0.0160(6) -0.0005(4) 0.0120(5) 0.0004(5)
N1 0.0190(7) 0.0167(8) 0.0158(7) 0.0019(5) 0.0098(6) 0.0009(6)
N2 0.0204(7) 0.0145(6) 0.0163(7) 0.0029(6) 0.0112(6) 0.0019(6)
C1 0.0294(9) 0.0126(8) 0.0223(9) 0.0019(7) 0.0167(8) 0.0002(7)

loop_
_atom_type_symbol
_atom_type_description
_atom_type_scat_dispersion_real
_atom_type_scat_dispersion_imag
_atom_type_scat_source
C C 0.0033 0.0016 'International Tables Vol C Tables 4.2.6.8 and 6.1.1.4'
H H 0.0000 0.0000 'International Tables Vol C Tables 4.2.6.8 and 6.1.1.4'
N N 0.0061 0.0033 'International Tables Vol C Tables 4.2.6.8 and 6.1.1.4'
O O 0.0106 0.0060 'International Tables Vol C Tables 4.2.6.8 and 6.1.1.4'
Rb Rb -0.9393 2.9676 'International Tables Vol C Tables 4.2.6.8 and 6.1.1.4'

loop_
_exptl_crystal_face_index_h
_exptl_crystal_face_index_k
_exptl_crystal_face_index_l
_exptl_crystal_face_perp_dist
-9 -4 4 0.1396
0 -11 -4 0.0844
9 -2 -6 0.1253
0 11 4 0.0897
-6 8 6 0.0904
8 7 -2 0.1195
0 6 -8 0.0625
0 -3 9 0.0746
5 -4 5 0.0954
-5 4 -5 0.0855
1 -10 5 0.0982
1 0 9 0.0726
0 8 -7 0.0624
-1 -4 -8 0.0939
0 -11 4 0.0947
5 -10 0 0.1115
7 -1 -9 0.1032
-8 -5 8 0.1432

loop_
_geom_angle_atom_site_label_1
_geom_angle_atom_site_label_2
_geom_angle_atom_site_label_3
_geom_angle_site_symmetry_1
_geom_angle_site_symmetry_3
_geom_angle
Rb1 Rb1 Rb1 3_666 2 113.582(6)
Rb1 Rb1 Rb1 4_676 2 85.861(5)
Rb1 Rb1 Rb1 4_676 3_666 77.186(4)
C1 Rb1 Rb1 4_575 3_666 73.60(3)
C1 Rb1 Rb1 4_575 2 67.80(3)
C1 Rb1 Rb1 4_575 4_676 127.36(3)
Rb1 O1 Rb1 4_676 3_666 129.33(5)
N1 O1 Rb1 . 3_666 74.24(8)
N1 O1 Rb1 . 4_676 136.30(10)
Rb1 N1 Rb1 3_666 1_655 95.44(4)
O1 N1 Rb1 . 1_655 146.43(12)
O1 N1 Rb1 . 3_666 80.21(8)
N2 N1 Rb1 . 1_655 72.28(9)
N2 N1 Rb1 . 3_666 159.82(11)
N2 N1 O1 . . 118.93(13)
Rb1 N2 Rb1 1_655 4_675 87.43(4)
N1 N2 Rb1 . 1_655 84.13(10)
N1 N2 Rb1 . 4_675 128.81(11)
N1 N2 C1 . . 116.27(13)
C1 N2 Rb1 . 1_655 141.49(11)
C1 N2 Rb1 . 4_675 101.15(10)
Rb1 C1 Rb1 3_676 4_676 90.16(4)
Rb1 C1 Rb1 4_675 4_676 156.42(6)
Rb1 C1 Rb1 4_675 3_676 113.28(5)
Rb1 C1 H2 3_676 . 94.8(13)
Rb1 C1 H2 4_676 . 78.4(15)
Rb1 C1 H2 4_675 . 101.1(15)
Rb1 C1 H3 4_675 . 58.0(12)
Rb1 C1 H3 3_676 . 55.4(12)
Rb1 C1 H3 4_676 . 144.9(12)
Rb1 C1 H1 3_676 . 63.8(16)
Rb1 C1 H1 4_676 . 39.6(15)
Rb1 C1 H1 4_675 . 149.8(14)
N2 C1 Rb1 . 3_676 152.09(11)
N2 C1 Rb1 . 4_676 102.26(10)
N2 C1 Rb1 . 4_675 55.69(8)
N2 C1 H2 . . 112.1(13)
N2 C1 H3 . . 106.3(11)
N2 C1 H1 . . 111.5(16)
H2 C1 H3 . . 108.5(17)
H2 C1 H1 . . 109(2)
H3 C1 H1 . . 109.3(19)

loop_
_geom_bond_atom_site_label_1
_geom_bond_atom_site_label_2
_geom_bond_site_symmetry_2
_geom_bond_distance
Rb1 Rb1 4_676 4.22095(16)
Rb1 Rb1 3_666 4.2365(3)
Rb1 Rb1 2 5.27567(17)
Rb1 C1 4_575 3.7471(18)
O1 Rb1 4_676 2.8496(12)
O1 Rb1 3_666 2.9871(12)
O1 N1 . 1.3074(19)
N1 Rb1 1_655 3.1656(15)
N1 Rb1 3_666 2.9173(15)
N1 N2 . 1.274(2)
N2 Rb1 1_655 3.0313(14)
N2 Rb1 4_675 3.0761(15)
N2 C1 . 1.465(2)
C1 Rb1 4_676 3.7471(18)
C1 Rb1 4_675 3.6538(18)
C1 Rb1 3_676 3.7031(19)
C1 H2 . 0.97(2)
C1 H3 . 1.00(2)
C1 H1 . 1.02(3)

_cod_database_fobs_code 2242021
